data_7230366
loop_
_publ_author_name
'Venkatesan, Perumal'
'Cer\'on, Margarita'
'Thamotharan, Subbiah'
'Robles, Fernando'
'Percino, M. Judith'

_publ_section_title
;
 Quantitative analysis of weak non-covalent interactions in
 (Z)-3-(4-halophenyl)-2-(pyridin-2/3/4-yl)acrylonitriles
;
_journal_issue 19
_journal_name_full CrystEngComm
_journal_page_first 2681
_journal_paper_doi 10.1039/C7CE02096A
_journal_volume 20
_journal_year 2018
_chemical_formula_moiety 'C14 H10 N2'
_chemical_formula_sum 'C14 H10 N2'
_chemical_formula_weight 206.24
_space_group_crystal_system monoclinic
_space_group_IT_number 14
_space_group_name_Hall '-P 2yn'
_space_group_name_H-M_alt 'P 1 21/n 1'
_symmetry_space_group_name_Hall '-P 2yn'
_symmetry_space_group_name_H-M 'P 1 21/n 1'
_atom_sites_solution_hydrogens geom
_audit_creation_method SHELXL-2014
_audit_update_record
;
2017-04-18 deposited with the CCDC.
2018-03-26 downloaded from the CCDC.
;
_cell_angle_alpha 90
_cell_angle_beta 100.633(4)
_cell_angle_gamma 90
_cell_formula_units_Z 4
_cell_length_a 10.3502(4)
_cell_length_b 4.57161(14)
_cell_length_c 22.7222(12)
_cell_measurement_reflns_used 2699
_cell_measurement_temperature 110(2)
_cell_measurement_theta_max 25.13
_cell_measurement_theta_min 1.82
_cell_volume 1056.69(8)
_computing_structure_refinement 'SHELXL-2014 (Sheldrick, 2014)'
_diffrn_ambient_temperature 110(2)
_diffrn_detector_area_resol_mean 15.989
_diffrn_measured_fraction_theta_full 0.973
_diffrn_measured_fraction_theta_max 0.999
_diffrn_measurement_device_type 'Goniometer KM4/Xcalibur, detector: Sapphire3'
_diffrn_measurement_method '\w scans'
_diffrn_radiation_monochromator graphite
_diffrn_radiation_source 'Enhance (Mo) X-ray Source'
_diffrn_radiation_type MoK\a
_diffrn_radiation_wavelength 0.71073
_diffrn_reflns_av_R_equivalents 0.0310
_diffrn_reflns_av_unetI/netI 0.0323
_diffrn_reflns_Laue_measured_fraction_full 0.973
_diffrn_reflns_Laue_measured_fraction_max 0.999
_diffrn_reflns_limit_h_max 12
_diffrn_reflns_limit_h_min -11
_diffrn_reflns_limit_k_max 5
_diffrn_reflns_limit_k_min -5
_diffrn_reflns_limit_l_max 27
_diffrn_reflns_limit_l_min -26
_diffrn_reflns_number 7880
_diffrn_reflns_point_group_measured_fraction_full 0.973
_diffrn_reflns_point_group_measured_fraction_max 0.999
_diffrn_reflns_theta_full 25.242
_diffrn_reflns_theta_max 24.997
_diffrn_reflns_theta_min 2.348
_exptl_absorpt_coefficient_mu 0.078
_exptl_absorpt_correction_T_max 0.996
_exptl_absorpt_correction_T_min 0.978
_exptl_absorpt_correction_type analytical
_exptl_absorpt_process_details
;
CrysAlisPro, Agilent Technologies,
Version 1.171.35.11 (release 16-05-2011 CrysAlis171 .NET)
(compiled May 16 2011,17:55:39)
Analytical numeric absorption correction using a multifaceted crystal
            model based on expressions derived by R.C. Clark & J.S. Reid.
(Clark, R. C. & Reid, J. S. (1995). Acta Cryst. A51, 887-897)
;
_exptl_crystal_colour colorless
_exptl_crystal_density_diffrn 1.296
_exptl_crystal_density_method 'not measured'
_exptl_crystal_description lath
_exptl_crystal_F_000 432
_exptl_crystal_size_max 0.45
_exptl_crystal_size_mid 0.15
_exptl_crystal_size_min 0.07
_refine_diff_density_max 0.144
_refine_diff_density_min -0.160
_refine_diff_density_rms 0.040
_refine_ls_extinction_method none
_refine_ls_goodness_of_fit_ref 1.041
_refine_ls_hydrogen_treatment constr
_refine_ls_matrix_type full
_refine_ls_number_parameters 145
_refine_ls_number_reflns 1872
_refine_ls_number_restraints 0
_refine_ls_restrained_S_all 1.041
_refine_ls_R_factor_all 0.0482
_refine_ls_R_factor_gt 0.0336
_refine_ls_shift/su_max 0.000
_refine_ls_shift/su_mean 0.000
_refine_ls_structure_factor_coef Fsqd
_refine_ls_weighting_details 'w=1/[\s^2^(Fo^2^)+(0.0449P)^2^+0.1826P] where P=(Fo^2^+2Fc^2^)/3'
_refine_ls_weighting_scheme calc
_refine_ls_wR_factor_gt 0.0821
_refine_ls_wR_factor_ref 0.0886
_reflns_Friedel_coverage 0.000
_reflns_number_gt 1493
_reflns_number_total 1872
_reflns_threshold_expression 'I > 2\s(I)'
_cod_data_source_file c7ce02096a2.cif
_cod_data_source_block 3py4h
_cod_depositor_comments 'Adding full bibliography for 7230365--7230373.cif.'
_cod_database_code 7230366
_shelx_space_group_comment
;
The symmetry employed for this shelxl refinement is uniquely defined
by the following loop, which should always be used as a source of
symmetry information in preference to the above space-group names.
They are only intended as comments.
;
_shelxl_version_number 2014-3

loop_
_space_group_symop_operation_xyz
'x, y, z'
'-x+1/2, y+1/2, -z+1/2'
'-x, -y, -z'
'x-1/2, -y-1/2, z-1/2'

loop_
_atom_site_label
_atom_site_type_symbol
_atom_site_fract_x
_atom_site_fract_y
_atom_site_fract_z
_atom_site_U_iso_or_equiv
_atom_site_adp_type
_atom_site_occupancy
_atom_site_site_symmetry_order
_atom_site_calc_flag
_atom_site_refinement_flags_posn
_atom_site_refinement_flags_adp
N1 N 0.09845(10) 0.3874(2) 0.19820(5) 0.0245(3) Uani 1 1 d . .
N2 N 0.22581(12) 1.0627(3) -0.00181(5) 0.0391(3) Uani 1 1 d . .
C1 C 0.17087(12) 0.7010(2) 0.12505(5) 0.0192(3) Uani 1 1 d . .
C2 C 0.18373(12) 0.5765(3) 0.18200(6) 0.0219(3) Uani 1 1 d . .
H2 H 0.2581 0.6300 0.2111 0.026 Uiso 1 1 calc R U
C4 C -0.00509(13) 0.3124(3) 0.15647(6) 0.0255(3) Uani 1 1 d . .
H4 H -0.0665 0.1768 0.1670 0.031 Uiso 1 1 calc R U
C5 C -0.02723(13) 0.4216(3) 0.09903(6) 0.0270(3) Uani 1 1 d . .
H5 H -0.1022 0.3629 0.0708 0.032 Uiso 1 1 calc R U
C6 C 0.06163(13) 0.6180(3) 0.08326(6) 0.0245(3) Uani 1 1 d . .
H6 H 0.0481 0.6964 0.0439 0.029 Uiso 1 1 calc R U
C7 C 0.26886(12) 0.9124(3) 0.11004(5) 0.0203(3) Uani 1 1 d . .
C8 C 0.36725(12) 1.0277(3) 0.15052(6) 0.0219(3) Uani 1 1 d . .
H8 H 0.3704 0.9621 0.1904 0.026 Uiso 1 1 calc R U
C9 C 0.46984(12) 1.2367(3) 0.14327(6) 0.0223(3) Uani 1 1 d . .
C10 C 0.53454(12) 1.3783(3) 0.19493(6) 0.0266(3) Uani 1 1 d . .
H10 H 0.5107 1.3349 0.2324 0.032 Uiso 1 1 calc R U
C11 C 0.63285(13) 1.5807(3) 0.19235(7) 0.0313(4) Uani 1 1 d . .
H11 H 0.6752 1.6767 0.2278 0.038 Uiso 1 1 calc R U
C12 C 0.66923(13) 1.6429(3) 0.13821(7) 0.0340(4) Uani 1 1 d . .
H12 H 0.7360 1.7832 0.1363 0.041 Uiso 1 1 calc R U
C13 C 0.60832(13) 1.5007(3) 0.08686(7) 0.0336(4) Uani 1 1 d . .
H13 H 0.6345 1.5414 0.0498 0.040 Uiso 1 1 calc R U
C14 C 0.50964(13) 1.2998(3) 0.08912(6) 0.0284(3) Uani 1 1 d . .
H14 H 0.4684 1.2035 0.0535 0.034 Uiso 1 1 calc R U
C15 C 0.24819(13) 0.9984(3) 0.04798(6) 0.0268(3) Uani 1 1 d . .

loop_
_atom_site_aniso_label
_atom_site_aniso_U_11
_atom_site_aniso_U_22
_atom_site_aniso_U_33
_atom_site_aniso_U_23
_atom_site_aniso_U_13
_atom_site_aniso_U_12
N1 0.0235(6) 0.0241(6) 0.0254(6) 0.0006(5) 0.0037(5) -0.0015(5)
N2 0.0394(8) 0.0479(8) 0.0277(8) 0.0067(6) 0.0003(6) -0.0168(6)
C1 0.0196(6) 0.0170(6) 0.0206(7) -0.0022(5) 0.0030(5) 0.0027(5)
C2 0.0200(7) 0.0217(6) 0.0229(7) -0.0013(5) 0.0012(5) 0.0002(5)
C4 0.0230(7) 0.0241(7) 0.0297(8) -0.0017(6) 0.0058(6) -0.0039(5)
C5 0.0219(7) 0.0324(7) 0.0248(8) -0.0039(6) -0.0003(6) -0.0039(6)
C6 0.0257(7) 0.0267(7) 0.0202(7) 0.0008(5) 0.0017(6) 0.0004(6)
C7 0.0234(7) 0.0184(6) 0.0192(7) -0.0002(5) 0.0038(5) 0.0019(5)
C8 0.0244(7) 0.0193(6) 0.0218(7) 0.0012(5) 0.0040(6) 0.0026(5)
C9 0.0196(7) 0.0178(6) 0.0288(7) 0.0023(5) 0.0027(6) 0.0031(5)
C10 0.0249(7) 0.0240(7) 0.0300(8) 0.0011(6) 0.0025(6) 0.0023(6)
C11 0.0240(7) 0.0238(7) 0.0432(9) -0.0037(6) -0.0015(7) -0.0012(6)
C12 0.0219(7) 0.0250(7) 0.0547(10) 0.0056(7) 0.0058(7) -0.0021(6)
C13 0.0271(8) 0.0340(8) 0.0414(9) 0.0104(7) 0.0105(7) -0.0003(6)
C14 0.0246(7) 0.0302(7) 0.0302(8) 0.0020(6) 0.0047(6) 0.0001(6)
C15 0.0263(7) 0.0260(7) 0.0274(8) 0.0003(6) 0.0030(6) -0.0071(6)

loop_
_atom_type_symbol
_atom_type_description
_atom_type_scat_dispersion_real
_atom_type_scat_dispersion_imag
_atom_type_scat_source
C C 0.0033 0.0016 'International Tables Vol C Tables 4.2.6.8 and 6.1.1.4'
H H 0.0000 0.0000 'International Tables Vol C Tables 4.2.6.8 and 6.1.1.4'
N N 0.0061 0.0033 'International Tables Vol C Tables 4.2.6.8 and 6.1.1.4'

loop_
_geom_angle_atom_site_label_1
_geom_angle_atom_site_label_2
_geom_angle_atom_site_label_3
_geom_angle
C2 N1 C4 117.03(11)
C6 C1 C2 116.64(11)
C6 C1 C7 121.67(11)
C2 C1 C7 121.69(11)
N1 C2 C1 124.36(12)
N1 C2 H2 117.8
C1 C2 H2 117.8
N1 C4 C5 123.39(12)
N1 C4 H4 118.3
C5 C4 H4 118.3
C4 C5 C6 118.70(12)
C4 C5 H5 120.7
C6 C5 H5 120.7
C5 C6 C1 119.87(12)
C5 C6 H6 120.1
C1 C6 H6 120.1
C8 C7 C15 121.20(12)
C8 C7 C1 124.06(11)
C15 C7 C1 114.69(11)
C7 C8 C9 130.77(12)
C7 C8 H8 114.6
C9 C8 H8 114.6
C14 C9 C10 118.05(12)
C14 C9 C8 124.94(12)
C10 C9 C8 116.99(11)
C11 C10 C9 121.04(13)
C11 C10 H10 119.5
C9 C10 H10 119.5
C12 C11 C10 119.91(13)
C12 C11 H11 120.0
C10 C11 H11 120.0
C11 C12 C13 119.89(13)
C11 C12 H12 120.1
C13 C12 H12 120.1
C14 C13 C12 120.44(13)
C14 C13 H13 119.8
C12 C13 H13 119.8
C13 C14 C9 120.64(13)
C13 C14 H14 119.7
C9 C14 H14 119.7
N2 C15 C7 176.85(14)

loop_
_geom_bond_atom_site_label_1
_geom_bond_atom_site_label_2
_geom_bond_distance
N1 C2 1.3348(16)
N1 C4 1.3379(16)
N2 C15 1.1503(17)
C1 C6 1.3886(18)
C1 C2 1.3972(17)
C1 C7 1.4854(17)
C2 H2 0.9500
C4 C5 1.3766(18)
C4 H4 0.9500
C5 C6 1.3792(18)
C5 H5 0.9500
C6 H6 0.9500
C7 C8 1.3473(18)
C7 C15 1.4414(18)
C8 C9 1.4601(17)
C8 H8 0.9500
C9 C14 1.3979(18)
C9 C10 1.3982(18)
C10 C11 1.3846(19)
C10 H10 0.9500
C11 C12 1.381(2)
C11 H11 0.9500
C12 C13 1.382(2)
C12 H12 0.9500
C13 C14 1.3815(18)
C13 H13 0.9500
C14 H14 0.9500

loop_
_geom_hbond_atom_site_label_D
_geom_hbond_atom_site_label_H
_geom_hbond_atom_site_label_A
_geom_hbond_distance_DH
_geom_hbond_distance_HA
_geom_hbond_distance_DA
_geom_hbond_angle_DHA
_geom_hbond_site_symmetry_A
C6 H6 N2 0.95 2.82 3.4595(17) 125.3 .
C14 H14 N2 0.95 2.67 3.4400(18) 138.4 .
C2 H2 N1 0.95 2.59 3.4998(17) 160.6 2
C8 H8 N1 0.95 2.51 3.4501(17) 168.2 2
C5 H5 N2 0.95 2.67 3.5116(18) 147.7 3_565
C13 H13 N2 0.95 2.67 3.4484(18) 139.4 3_685
C5 H5 N2 0.95 3.20 3.6038(19) 107.5 3_575

loop_
_geom_torsion_atom_site_label_1
_geom_torsion_atom_site_label_2
_geom_torsion_atom_site_label_3
_geom_torsion_atom_site_label_4
_geom_torsion
C4 N1 C2 C1 0.61(18)
C6 C1 C2 N1 -0.31(18)
C7 C1 C2 N1 179.46(11)
C2 N1 C4 C5 -0.54(18)
N1 C4 C5 C6 0.2(2)
C4 C5 C6 C1 0.13(19)
C2 C1 C6 C5 -0.07(18)
C7 C1 C6 C5 -179.85(11)
C6 C1 C7 C8 171.47(12)
C2 C1 C7 C8 -8.30(18)
C6 C1 C7 C15 -5.97(17)
C2 C1 C7 C15 174.26(11)
C15 C7 C8 C9 -2.3(2)
C1 C7 C8 C9 -179.55(11)
C7 C8 C9 C14 -19.4(2)
C7 C8 C9 C10 162.15(13)
C14 C9 C10 C11 1.63(19)
C8 C9 C10 C11 -179.78(11)
C9 C10 C11 C12 -0.7(2)
C10 C11 C12 C13 -0.7(2)
C11 C12 C13 C14 1.0(2)
C12 C13 C14 C9 -0.1(2)
C10 C9 C14 C13 -1.25(19)
C8 C9 C14 C13 -179.71(12)
